data_7063010
loop_
_publ_author_name
'Zhu, Xiaoshuang'
'Yang, Yanhong'
'Li, Bing'
'Liang, Jiawei'
'Fu, Shoufeng'
'Wu, Hongyan'
'He, Jiaxing'
'Chen, Xiaoyan'

_publ_section_title
;
 Trifluoromethyl-pyridine carboxylic acid Zn(ii) complexes: isomeric
 effects on coordination and biological activity
;
_journal_issue 10
_journal_name_full 'New Journal of Chemistry'
_journal_page_first 4558
_journal_page_last 4564
_journal_paper_doi 10.1039/D4NJ00236A
_journal_volume 48
_journal_year 2024
_chemical_formula_moiety '0.5(C28 H20 F12 N4 O12 Zn2)'
_chemical_formula_sum 'C14 H10 F6 N2 O6 Zn'
_chemical_formula_weight 481.61
_space_group_crystal_system monoclinic
_space_group_IT_number 14
_space_group_name_Hall '-P 2ybc'
_space_group_name_H-M_alt 'P 1 21/c 1'
_atom_sites_solution_hydrogens mixed
_atom_sites_solution_primary iterative
_audit_block_doi 10.5517/ccdc.csd.cc2h63wq
_audit_creation_date 2019-07-29
_audit_creation_method
;
Olex2 1.2
(compiled 2017.08.10 svn.r3458 for OlexSys, GUI svn.r5381)
;
_audit_update_record
;
2023-10-08 deposited with the CCDC.	2024-02-07 downloaded from the CCDC.
;
_cell_angle_alpha 90
_cell_angle_beta 106.9081(12)
_cell_angle_gamma 90
_cell_formula_units_Z 2
_cell_length_a 12.0060(5)
_cell_length_b 9.9453(4)
_cell_length_c 7.2624(3)
_cell_measurement_reflns_used 9304
_cell_measurement_temperature 273(2)
_cell_measurement_theta_max 27.55
_cell_measurement_theta_min 3.55
_cell_volume 829.67(6)
_computing_cell_refinement 'SAINT V8.38A (?, 2016)'
_computing_data_reduction 'SAINT V8.38A (?, 2016)'
_computing_molecular_graphics 'Olex2 (Dolomanov et al., 2009)'
_computing_publication_material 'Olex2 (Dolomanov et al., 2009)'
_computing_structure_refinement 'XL (Sheldrick, 2008)'
_computing_structure_solution
;
Superflip (Palatinus & Chapuis, 2007;Palatinus & van der Lee, 2008;
Palatinus et al., 2012)
;
_diffrn_ambient_temperature 273.15
_diffrn_measured_fraction_theta_full 0.996
_diffrn_measured_fraction_theta_max 0.997
_diffrn_measurement_device_type 'Bruker APEX-II CCD'
_diffrn_measurement_method '\f and \w scans'
_diffrn_radiation_type MoK\a
_diffrn_radiation_wavelength 0.71073
_diffrn_reflns_av_R_equivalents 0.0253
_diffrn_reflns_av_unetI/netI 0.0153
_diffrn_reflns_Laue_measured_fraction_full 0.996
_diffrn_reflns_Laue_measured_fraction_max 0.997
_diffrn_reflns_limit_h_max 15
_diffrn_reflns_limit_h_min -15
_diffrn_reflns_limit_k_max 12
_diffrn_reflns_limit_k_min -12
_diffrn_reflns_limit_l_max 9
_diffrn_reflns_limit_l_min -9
_diffrn_reflns_number 12653
_diffrn_reflns_point_group_measured_fraction_full 0.996
_diffrn_reflns_point_group_measured_fraction_max 0.997
_diffrn_reflns_theta_full 25.242
_diffrn_reflns_theta_max 27.547
_diffrn_reflns_theta_min 3.547
_diffrn_standards_number 0
_exptl_absorpt_coefficient_mu 1.584
_exptl_absorpt_correction_T_max 0.7456
_exptl_absorpt_correction_T_min 0.5550
_exptl_absorpt_correction_type multi-scan
_exptl_absorpt_process_details
;
SADABS-2016/2 (Bruker,2016/2) was used for absorption correction.
wR2(int) was 0.0893 before and 0.0409 after correction.
The Ratio of minimum to maximum transmission is 0.7444.
The \l/2 correction factor is Not present.
;
_exptl_crystal_colour colourless
_exptl_crystal_density_diffrn 1.928
_exptl_crystal_description block
_exptl_crystal_F_000 480
_exptl_crystal_size_max 0.18
_exptl_crystal_size_mid 0.16
_exptl_crystal_size_min 0.15
_refine_diff_density_max 0.653
_refine_diff_density_min -0.732
_refine_diff_density_rms 0.104
_refine_ls_extinction_method none
_refine_ls_goodness_of_fit_ref 1.076
_refine_ls_hydrogen_treatment constr
_refine_ls_matrix_type full
_refine_ls_number_parameters 134
_refine_ls_number_reflns 1902
_refine_ls_number_restraints 1
_refine_ls_restrained_S_all 1.086
_refine_ls_R_factor_all 0.0340
_refine_ls_R_factor_gt 0.0309
_refine_ls_shift/su_max 0.000
_refine_ls_shift/su_mean 0.000
_refine_ls_structure_factor_coef Fsqd
_refine_ls_weighting_details 'w=1/[\s^2^(Fo^2^)+(0.0470P)^2^+0.8360P] where P=(Fo^2^+2Fc^2^)/3'
_refine_ls_weighting_scheme calc
_refine_ls_wR_factor_gt 0.0842
_refine_ls_wR_factor_ref 0.0863
_reflns_Friedel_coverage 0.000
_reflns_number_gt 1742
_reflns_number_total 1902
_reflns_threshold_expression 'I > 2\s(I)'
_cod_data_source_file d4nj00236a2.cif
_cod_data_source_block 1
_cod_depositor_comments 'Adding full bibliography for 7063009--7063010.cif.'
_cod_database_code 7063010
_shelx_shelxl_version_number 2016/6
_shelx_space_group_comment
;
The symmetry employed for this shelxl refinement is uniquely defined
by the following loop, which should always be used as a source of
symmetry information in preference to the above space-group names.
They are only intended as comments.
;
_shelx_estimated_absorpt_t_max 0.797
_shelx_estimated_absorpt_t_min 0.764
_olex2_refinement_description
;
1. Fixed Uiso
 At 1.2 times of:
  All C(H) groups
 At 1.5 times of:
  All O(H,H) groups
2. Restrained distances
 H3B_$1-H5_$2
 2.2 with sigma of 0.02
3.a Rotating group:
 O3(H3A,H3B)
3.b Aromatic/amide H refined with riding coordinates:
 C1(H1), C4(H4), C5(H5)
;
_olex2_submission_special_instructions 'No special instructions were received'

loop_
_space_group_symop_operation_xyz
'x, y, z'
'-x, y+1/2, -z+1/2'
'-x, -y, -z'
'x, -y-1/2, z-1/2'

loop_
_atom_site_label
_atom_site_type_symbol
_atom_site_fract_x
_atom_site_fract_y
_atom_site_fract_z
_atom_site_U_iso_or_equiv
_atom_site_adp_type
_atom_site_occupancy
_atom_site_site_symmetry_order
_atom_site_calc_flag
_atom_site_refinement_flags_posn
_atom_site_refinement_flags_adp
_atom_site_refinement_flags_occupancy
_atom_site_disorder_assembly
_atom_site_disorder_group
Zn1 Zn 0.500000 0.500000 0.500000 0.01912(12) Uani 1 2 d S T P . .
O1 O 0.43347(14) 0.54716(15) 0.7331(2) 0.0279(3) Uani 1 1 d . . . . .
O3 O 0.62208(14) 0.36882(15) 0.6689(2) 0.0265(3) Uani 1 1 d . . . . .
H3A H 0.587780 0.307374 0.717951 0.040 Uiso 1 1 d GR . . . .
H3B H 0.666206 0.409857 0.769570 0.040 Uiso 1 1 d DGR . . . .
F2 F 0.11574(15) 0.53627(19) 0.9633(3) 0.0499(4) Uani 1 1 d . . . . .
F3 F 0.00502(13) 0.41393(19) 0.7429(3) 0.0557(5) Uani 1 1 d . . . . .
O2 O 0.33805(13) 0.61832(14) 0.9340(2) 0.0238(3) Uani 1 1 d . . . . .
F1 F 0.11886(14) 0.55662(17) 0.6698(2) 0.0482(4) Uani 1 1 d . . . . .
N1 N 0.36796(15) 0.15419(16) 0.8978(2) 0.0197(3) Uani 1 1 d . . . . .
C1 C 0.39676(17) 0.28226(19) 0.8738(3) 0.0193(4) Uani 1 1 d . . . . .
H1 H 0.473182 0.300164 0.876092 0.023 Uiso 1 1 calc R . . . .
C7 C 0.36705(17) 0.5299(2) 0.8352(3) 0.0174(4) Uani 1 1 d . . . . .
C4 C 0.17283(18) 0.2277(2) 0.8520(3) 0.0263(4) Uani 1 1 d . . . . .
H4 H 0.095837 0.205792 0.840818 0.032 Uiso 1 1 calc R . . . .
C5 C 0.25613(18) 0.1287(2) 0.8835(3) 0.0241(4) Uani 1 1 d . . . . .
H5 H 0.233982 0.040236 0.895487 0.029 Uiso 1 1 calc DR . . . .
C2 C 0.31958(17) 0.38947(19) 0.8459(3) 0.0173(4) Uani 1 1 d . . . . .
C3 C 0.20431(17) 0.3607(2) 0.8370(3) 0.0210(4) Uani 1 1 d . . . . .
C6 C 0.1116(2) 0.4678(3) 0.8042(4) 0.0332(5) Uani 1 1 d . . . . .

loop_
_atom_site_aniso_label
_atom_site_aniso_U_11
_atom_site_aniso_U_22
_atom_site_aniso_U_33
_atom_site_aniso_U_23
_atom_site_aniso_U_13
_atom_site_aniso_U_12
Zn1 0.0277(2) 0.01007(18) 0.02250(19) -0.00123(10) 0.01192(13) -0.00066(11)
O1 0.0413(9) 0.0193(7) 0.0319(8) -0.0035(6) 0.0244(7) -0.0045(6)
O3 0.0413(9) 0.0145(7) 0.0243(7) 0.0012(5) 0.0107(6) 0.0038(6)
F2 0.0484(9) 0.0497(9) 0.0607(11) -0.0110(8) 0.0303(8) 0.0125(8)
F3 0.0215(7) 0.0564(11) 0.0844(13) 0.0030(9) 0.0076(7) 0.0042(7)
O2 0.0354(8) 0.0142(6) 0.0262(7) -0.0022(5) 0.0162(6) 0.0004(6)
F1 0.0457(9) 0.0438(9) 0.0524(10) 0.0219(8) 0.0100(7) 0.0176(7)
N1 0.0265(8) 0.0132(7) 0.0223(8) 0.0013(6) 0.0115(6) -0.0004(6)
C1 0.0223(9) 0.0148(9) 0.0228(9) 0.0012(7) 0.0099(7) -0.0014(7)
C7 0.0225(9) 0.0138(8) 0.0160(8) 0.0019(7) 0.0055(7) 0.0012(7)
C4 0.0218(9) 0.0281(11) 0.0305(11) 0.0010(8) 0.0099(8) -0.0049(8)
C5 0.0297(10) 0.0181(9) 0.0264(10) 0.0005(8) 0.0111(8) -0.0059(8)
C2 0.0233(9) 0.0150(9) 0.0147(8) 0.0002(6) 0.0072(7) -0.0002(7)
C3 0.0224(9) 0.0218(10) 0.0196(9) 0.0009(7) 0.0075(7) 0.0019(7)
C6 0.0267(11) 0.0337(12) 0.0399(13) 0.0028(10) 0.0106(9) 0.0062(9)

loop_
_atom_type_symbol
_atom_type_description
_atom_type_scat_dispersion_real
_atom_type_scat_dispersion_imag
_atom_type_scat_source
C C 0.0033 0.0016 'International Tables Vol C Tables 4.2.6.8 and 6.1.1.4'
H H 0.0000 0.0000 'International Tables Vol C Tables 4.2.6.8 and 6.1.1.4'
F F 0.0171 0.0103 'International Tables Vol C Tables 4.2.6.8 and 6.1.1.4'
N N 0.0061 0.0033 'International Tables Vol C Tables 4.2.6.8 and 6.1.1.4'
O O 0.0106 0.0060 'International Tables Vol C Tables 4.2.6.8 and 6.1.1.4'
Zn Zn 0.2839 1.4301 'International Tables Vol C Tables 4.2.6.8 and 6.1.1.4'

loop_
_geom_angle_atom_site_label_1
_geom_angle_atom_site_label_2
_geom_angle_atom_site_label_3
_geom_angle
_geom_angle_site_symmetry_1
_geom_angle_site_symmetry_3
_geom_angle_publ_flag
O1 Zn1 O1 180.00(7) 3_666 . ?
O1 Zn1 N1 91.26(6) . 4_565 ?
O1 Zn1 N1 88.74(6) 3_666 4_565 ?
O1 Zn1 N1 91.26(6) 3_666 2_656 ?
O1 Zn1 N1 88.74(6) . 2_656 ?
O3 Zn1 O1 91.85(6) . . ?
O3 Zn1 O1 91.85(6) 3_666 3_666 ?
O3 Zn1 O1 88.15(6) . 3_666 ?
O3 Zn1 O1 88.15(6) 3_666 . ?
O3 Zn1 O3 180.0 3_666 . ?
O3 Zn1 N1 94.47(6) 3_666 2_656 ?
O3 Zn1 N1 94.47(6) . 4_565 ?
O3 Zn1 N1 85.53(6) 3_666 4_565 ?
O3 Zn1 N1 85.53(6) . 2_656 ?
N1 Zn1 N1 180.00(6) 4_565 2_656 ?
C7 O1 Zn1 153.66(14) . . ?
Zn1 O3 H3A 110.3 . . ?
Zn1 O3 H3B 110.8 . . ?
H3A O3 H3B 103.4 . . ?
C1 N1 Zn1 121.52(13) . 2_646 ?
C5 N1 Zn1 120.45(13) . 2_646 ?
C5 N1 C1 117.33(17) . . ?
N1 C1 H1 117.9 . . ?
N1 C1 C2 124.10(18) . . ?
C2 C1 H1 117.9 . . ?
O1 C7 C2 118.08(17) . . ?
O2 C7 O1 125.29(19) . . ?
O2 C7 C2 116.60(17) . . ?
C5 C4 H4 120.2 . . ?
C5 C4 C3 119.62(19) . . ?
C3 C4 H4 120.2 . . ?
N1 C5 C4 122.74(18) . . ?
N1 C5 H5 118.6 . . ?
C4 C5 H5 118.6 . . ?
C1 C2 C7 117.98(17) . . ?
C1 C2 C3 117.38(17) . . ?
C3 C2 C7 124.59(17) . . ?
C4 C3 C2 118.71(18) . . ?
C4 C3 C6 118.68(19) . . ?
C2 C3 C6 122.57(19) . . ?
F2 C6 F3 106.5(2) . . ?
F2 C6 F1 107.6(2) . . ?
F2 C6 C3 112.6(2) . . ?
F3 C6 C3 111.1(2) . . ?
F1 C6 F3 106.3(2) . . ?
F1 C6 C3 112.29(19) . . ?

loop_
_geom_bond_atom_site_label_1
_geom_bond_atom_site_label_2
_geom_bond_distance
_geom_bond_site_symmetry_2
_geom_bond_publ_flag
Zn1 O1 2.1236(14) . ?
Zn1 O1 2.1236(14) 3_666 ?
Zn1 O3 2.0759(15) . ?
Zn1 O3 2.0759(15) 3_666 ?
Zn1 N1 2.1752(17) 4_565 ?
Zn1 N1 2.1752(17) 2_656 ?
O1 C7 1.249(2) . ?
O3 H3A 0.8690 . ?
O3 H3B 0.8696 . ?
F2 C6 1.329(3) . ?
F3 C6 1.338(3) . ?
O2 C7 1.247(2) . ?
F1 C6 1.338(3) . ?
N1 C1 1.344(2) . ?
N1 C5 1.341(3) . ?
C1 H1 0.9300 . ?
C1 C2 1.388(3) . ?
C7 C2 1.518(3) . ?
C4 H4 0.9300 . ?
C4 C5 1.375(3) . ?
C4 C3 1.388(3) . ?
C5 H5 0.9300 . ?
C2 C3 1.396(3) . ?
C3 C6 1.509(3) . ?

loop_
_geom_torsion_atom_site_label_1
_geom_torsion_atom_site_label_2
_geom_torsion_atom_site_label_3
_geom_torsion_atom_site_label_4
_geom_torsion
_geom_torsion_site_symmetry_1
_geom_torsion_site_symmetry_2
_geom_torsion_site_symmetry_3
_geom_torsion_site_symmetry_4
_geom_torsion_publ_flag
Zn1 O1 C7 O2 -155.4(2) . . . . ?
Zn1 O1 C7 C2 26.4(4) . . . . ?
Zn1 N1 C1 C2 -166.88(14) 2_646 . . . ?
Zn1 N1 C5 C4 168.52(16) 2_646 . . . ?
O1 C7 C2 C1 45.9(3) . . . . ?
O1 C7 C2 C3 -136.8(2) . . . . ?
O2 C7 C2 C1 -132.54(19) . . . . ?
O2 C7 C2 C3 44.9(3) . . . . ?
N1 C1 C2 C7 175.72(18) . . . . ?
N1 C1 C2 C3 -1.9(3) . . . . ?
C1 N1 C5 C4 -2.1(3) . . . . ?
C1 C2 C3 C4 -1.4(3) . . . . ?
C1 C2 C3 C6 -179.06(19) . . . . ?
C7 C2 C3 C4 -178.83(18) . . . . ?
C7 C2 C3 C6 3.5(3) . . . . ?
C4 C3 C6 F2 102.6(2) . . . . ?
C4 C3 C6 F3 -16.8(3) . . . . ?
C4 C3 C6 F1 -135.7(2) . . . . ?
C5 N1 C1 C2 3.6(3) . . . . ?
C5 C4 C3 C2 2.8(3) . . . . ?
C5 C4 C3 C6 -179.4(2) . . . . ?
C2 C3 C6 F2 -79.7(3) . . . . ?
C2 C3 C6 F3 160.8(2) . . . . ?
C2 C3 C6 F1 42.0(3) . . . . ?
C3 C4 C5 N1 -1.1(3) . . . . ?
